data_7008570
loop_
_publ_author_name
'Doran, Michael B.'
'Cockbain, Ben E.'
'O'Hare, Dermot'

_publ_section_title
;
 Structural variation in organically templated uranium sulfate
 fluorides.
;
_journal_issue 10
_journal_name_full 'Dalton transactions (Cambridge, England : 2003)'
_journal_page_first 1774
_journal_page_last 1780
_journal_paper_doi 10.1039/b504457j
_journal_year 2005
_chemical_absolute_configuration unk
_chemical_compound_source
;
?
;
_chemical_formula_moiety ' C3 H14 F2 N2 O13 S2 U2 '
_chemical_formula_sum 'C3 H14 F2 N2 O13 S2 U2'
_chemical_formula_weight 864.34
_space_group_IT_number 4
_symmetry_cell_setting monoclinic
_symmetry_space_group_name_Hall 'P 2yb'
_symmetry_space_group_name_H-M 'P 1 21 1'
_audit_creation_date 04-03-06
_audit_creation_method CRYSTALS_ver_12-03-99
_cell_angle_alpha 90
_cell_angle_beta 94.556(1)
_cell_angle_gamma 90
_cell_formula_units_Z 2
_cell_length_a 6.7745(2)
_cell_length_b 8.1589(2)
_cell_length_c 14.3661(4)
_cell_measurement_reflns_used 1841
_cell_measurement_temperature 150
_cell_measurement_theta_max 27
_cell_measurement_theta_min 5
_cell_volume 791.54(4)
_computing_cell_refinement
;
Denzo/Scalepack (Otwinowski & Minor, 1996)
;
_computing_data_collection
;
COLLECT (Nonius BV, 1997)
;
_computing_data_reduction
;
Denzo/Scalepack (Otwinowski & Minor, 1996)
;
_computing_structure_solution
;
SIR92 (Altomare et al, 1994)
;
_diffrn_ambient_temperature 150
_diffrn_measured_fraction_theta_full 0.987
_diffrn_measured_fraction_theta_max 0.987
_diffrn_measurement_device_type
;
Nonius Kappa CCD
;
_diffrn_measurement_method \w
_diffrn_radiation_monochromator graphite
_diffrn_radiation_type 'Mo K\a'
_diffrn_radiation_wavelength 0.71073
_diffrn_reflns_av_R_equivalents 0.00
_diffrn_reflns_limit_h_max 8
_diffrn_reflns_limit_h_min -8
_diffrn_reflns_limit_k_max 10
_diffrn_reflns_limit_k_min -10
_diffrn_reflns_limit_l_max 18
_diffrn_reflns_limit_l_min -18
_diffrn_reflns_number 3484
_diffrn_reflns_theta_full 27.356
_diffrn_reflns_theta_max 27.493
_diffrn_reflns_theta_min 5.197
_diffrn_standards_decay_% 0.00
_diffrn_standards_interval_count 0
_diffrn_standards_interval_time 0
_diffrn_standards_number 0
_exptl_absorpt_coefficient_mu 20.788
_exptl_absorpt_correction_T_max 0.19
_exptl_absorpt_correction_T_min 0.08
_exptl_absorpt_correction_type multi-scan
_exptl_absorpt_process_details
;
Denzo/Scalepack (Otwinowski & Minor, 1996)
;
_exptl_crystal_colour ' yellow '
_exptl_crystal_density_diffrn 3.626
_exptl_crystal_description ' plate '
_exptl_crystal_F_000 768.000
_exptl_crystal_size_max 0.20
_exptl_crystal_size_mid 0.12
_exptl_crystal_size_min 0.08
_refine_diff_density_max 4.01
_refine_diff_density_min -3.52
_refine_ls_abs_structure_details 'Flack, 0 Friedel-pairs'
_refine_ls_abs_structure_Flack 0.028(13)
_refine_ls_extinction_coef 15.5(15)
_refine_ls_extinction_method 'Larson 1970 Crystallographic Computing eq 22'
_refine_ls_goodness_of_fit_ref 0.9297
_refine_ls_number_parameters 219
_refine_ls_number_reflns 3415
_refine_ls_R_factor_all 0.0321
_refine_ls_R_factor_gt 0.0314
_refine_ls_shift/su_max 0.001064
_refine_ls_structure_factor_coef Fsqd
_refine_ls_weighting_details
;
Method = Prince modified Chebychev polynomial, (Watkin, 1994)
W = [weight] * [1-(deltaF/6*sigmaF)^2]^2

28.6 45.9 29.0 13.3 4.41
;
_refine_ls_weighting_scheme calc
_refine_ls_wR_factor_all 0.0825
_refine_ls_wR_factor_gt 0.0819
_refine_ls_wR_factor_ref 0.0819
_reflns_limit_h_max 8
_reflns_limit_h_min -8
_reflns_limit_k_max 10
_reflns_limit_k_min -10
_reflns_limit_l_max 18
_reflns_limit_l_min 0
_reflns_number_gt 3415
_reflns_number_total 3476
_reflns_threshold_expression I>3.00u(I)
_cod_data_source_file b504457j.txt
_cod_data_source_block USFO-7
_cod_depositor_comments
;
The following automatic conversions were performed:
'_symmetry_cell_setting' value 'Monoclinic' changed to 'monoclinic'
according to '/home/saulius/struct/CIF-dictionaries/cif_core.dic'
dictionary named 'cif_core.dic' version 2.4.1 from 2010-06-29.

Automatic conversion script
Id: cif_fix_enum 1527 2010-12-29 10:47:43Z saulius 
;
_cod_original_sg_symbol_H-M 'P 1 21 1 '
_cod_original_formula_sum ' C3 H14 F2 N2 O13 S2 U2 '
_cod_database_code 7008570

loop_
_symmetry_equiv_pos_as_xyz
x,y,z
-x,y+1/2,-z

loop_
_atom_site_label
_atom_site_type_symbol
_atom_site_fract_x
_atom_site_fract_y
_atom_site_fract_z
_atom_site_U_iso_or_equiv
_atom_site_occupancy
_atom_site_adp_type
_atom_site_attached_hydrogens
H1 H 0.8361 0.5157 0.7418 0.0364 1.0000 Uiso .
H2 H 0.9595 0.4647 0.8398 0.0364 1.0000 Uiso .
H3 H 0.9494 0.2754 0.6678 0.0318 1.0000 Uiso .
H4 H 1.0882 0.2271 0.7619 0.0318 1.0000 Uiso .
H5 H 0.6655 0.2534 0.7564 0.0332 1.0000 Uiso .
H6 H 0.8109 0.1866 0.8443 0.0332 1.0000 Uiso .
H7 H 1.1357 0.6668 0.7613 0.0388 1.0000 Uiso .
H8 H 1.1379 0.5468 0.6703 0.0388 1.0000 Uiso .
H9 H 1.2614 0.4958 0.7683 0.0388 1.0000 Uiso .
H10 H 0.6571 -0.0354 0.7622 0.0374 1.0000 Uiso .
H11 H 0.7508 0.0251 0.6668 0.0374 1.0000 Uiso .
H12 H 0.8962 -0.0417 0.7547 0.0374 1.0000 Uiso .
N1 N 1.1375(18) 0.5500(15) 0.7398(9) 0.0318 1.0000 Uani .
N2 N 0.7717(19) 0.0212(15) 0.7363(9) 0.0325 1.0000 Uani .
C1 C 0.959(2) 0.4609(17) 0.7693(11) 0.0304 1.0000 Uani .
C2 C 0.9608(18) 0.2794(16) 0.7380(7) 0.0261 1.0000 Uani .
C3 C 0.790(2) 0.1914(17) 0.7743(9) 0.0284 1.0000 Uani .
F1 F 1.5714(9) 0.0514(8) 0.5497(5) 0.0164 1.0000 Uani .
F2 F 1.4529(9) 0.5200(8) 1.0503(5) 0.0153 1.0000 Uani .
O4 O 0.8335(12) 0.5967(9) 0.4409(6) 0.0184 1.0000 Uani .
O5 O 0.7412(11) 0.345(1) 0.5160(6) 0.0169 1.0000 Uani .
O6 O 0.9145(14) 0.3392(12) 0.3741(7) 0.0295 1.0000 Uani .
O7 O 1.3872(12) 0.335(1) 0.8752(5) 0.0165 1.0000 Uani .
O8 O 1.3925(13) 0.1831(11) 1.1060(7) 0.0260 1.0000 Uani .
O9 O 1.0797(13) 0.3835(11) 0.9998(6) 0.0221 1.0000 Uani .
O10 O 0.8488(12) 0.563(1) 1.0661(6) 0.0192 1.0000 Uani .
O11 O 0.7388(12) 0.2971(11) 1.0046(5) 0.0215 1.0000 Uani .
O12 O 0.9556(13) 0.3190(11) 1.1487(6) 0.0250 1.0000 Uani .
O13 O 0.6117(16) 0.466(2) 0.2460(7) 0.0473 1.0000 Uani .
O1 O 1.3615(12) 0.229(1) 0.3974(5) 0.0168 1.0000 Uani .
O2 O 1.4277(12) 0.359(1) 0.6361(5) 0.0163 1.0000 Uani .
O3 O 1.0825(11) 0.427(1) 0.5183(6) 0.0158 1.0000 Uani .
U1 U 1.39674(5) 0.29304(13) 0.51648(3) 0.0118 1.0000 Uani .
U2 U 1.39130(5) 0.25925(13) 0.99169(3) 0.0125 1.0000 Uani .
S1 S 0.8918(4) 0.4245(3) 0.46067(18) 0.0129 1.0000 Uani .
S2 S 0.9056(4) 0.3891(3) 1.05670(19) 0.0141 1.0000 Uani .
H13 H 0.6512 0.4899 0.1815 0.0569 1.0000 Uiso .
H14 H 0.6798 0.5461 0.2908 0.0569 1.0000 Uiso .

loop_
_atom_site_aniso_label
_atom_site_aniso_U_11
_atom_site_aniso_U_22
_atom_site_aniso_U_33
_atom_site_aniso_U_23
_atom_site_aniso_U_13
_atom_site_aniso_U_12
N1 0.033(6) 0.030(6) 0.036(7) 0.011(5) 0.022(5) 0.014(5)
N2 0.037(7) 0.030(6) 0.028(6) -0.007(5) -0.009(5) 0.004(5)
C1 0.032(7) 0.027(7) 0.033(7) 0.001(5) 0.012(6) 0.008(5)
C2 0.033(6) 0.026(6) 0.020(5) -0.008(5) 0.005(4) 0.010(5)
C3 0.029(7) 0.033(7) 0.022(6) -0.013(5) -0.004(5) 0.013(5)
F1 0.009(3) 0.016(3) 0.024(3) -0.001(2) 0.000(2) -0.001(2)
F2 0.009(3) 0.014(3) 0.023(3) -0.002(2) 0.002(2) 0.004(2)
O4 0.018(4) 0.015(4) 0.022(4) 0.002(3) 0.001(3) -0.000(3)
O5 0.010(4) 0.018(4) 0.023(4) 0.012(3) 0.002(3) -0.002(3)
O6 0.027(5) 0.026(5) 0.035(5) -0.010(4) 0.002(4) 0.011(4)
O7 0.018(4) 0.017(4) 0.015(3) -0.001(3) 0.005(3) -0.004(3)
O8 0.018(4) 0.015(4) 0.045(6) 0.013(4) 0.006(4) 0.000(3)
O9 0.017(4) 0.025(4) 0.027(4) -0.002(3) 0.016(3) 0.004(3)
O10 0.012(4) 0.017(4) 0.029(4) -0.005(3) 0.000(3) 0.006(3)
O11 0.022(4) 0.017(4) 0.026(4) -0.004(3) 0.006(3) -0.005(3)
O12 0.022(4) 0.028(4) 0.026(4) 0.007(3) 0.006(3) -0.005(3)
O13 0.031(6) 0.08(1) 0.028(6) 0.001(5) 0.005(5) 0.006(5)
O1 0.019(4) 0.019(4) 0.011(3) -0.002(3) -0.004(3) 0.003(3)
O2 0.018(4) 0.029(4) 0.002(3) 0.002(3) -0.000(3) 0.002(3)
O3 0.003(3) 0.018(4) 0.026(4) -0.000(3) -0.002(3) 0.002(3)
U1 0.00957(18) 0.0117(2) 0.01438(19) -0.00027(12) 0.00139(11) -0.00024(12)
U2 0.01016(18) 0.0126(2) 0.01474(19) 0.00008(13) 0.00182(11) -0.00028(13)
S1 0.0101(11) 0.0119(11) 0.0169(12) -0.0003(8) 0.0013(9) 0.0019(8)
S2 0.0093(11) 0.0138(11) 0.0194(13) -0.0002(9) 0.0027(9) -0.0002(9)

loop_
_atom_type_symbol
_atom_type_scat_dispersion_real
_atom_type_scat_dispersion_imag
_atom_type_scat_Cromer_Mann_a1
_atom_type_scat_Cromer_Mann_b1
_atom_type_scat_Cromer_Mann_a2
_atom_type_scat_Cromer_Mann_b2
_atom_type_scat_Cromer_Mann_a3
_atom_type_scat_Cromer_Mann_b3
_atom_type_scat_Cromer_Mann_a4
_atom_type_scat_Cromer_Mann_b4
_atom_type_scat_Cromer_Mann_c
_atom_type_scat_source
'U ' -9.6767 9.6646 36.0228 0.5293 23.4128 3.3253 14.9491 16.0927 4.1880 100.6130 13.3966 International_Tables_Vol_IV_Table_2.2B
'O ' 0.0106 0.0060 3.0485 13.2771 2.2868 5.7011 1.5463 0.3239 0.8670 32.9089 0.2508 International_Tables_Vol_IV_Table_2.2B
'S ' 0.1246 0.1234 6.9053 1.4679 5.2034 22.2151 1.4379 0.2536 1.5863 56.1720 0.8669 International_Tables_Vol_IV_Table_2.2B
'C ' 0.0033 0.0016 2.3100 20.8439 1.0200 10.2075 1.5886 0.5687 0.8650 51.6512 0.2156 International_Tables_Vol_IV_Table_2.2B
'N ' 0.0061 0.0033 12.2126 0.0057 3.1322 9.8933 2.0125 28.9975 1.1663 0.5826 -11.5290 International_Tables_Vol_IV_Table_2.2B
'H ' 0.0000 0.0000 0.4930 10.5109 0.3229 26.1257 0.1402 3.1424 0.0408 57.7998 0.0030 International_Tables_Vol_IV_Table_2.2B
'F ' 0.0171 0.0103 3.5392 10.2825 2.6412 4.2944 1.5170 0.2615 1.0243 26.1476 0.2776 International_Tables_Vol_IV_Table_2.2B

loop_
_geom_angle_atom_site_label_1
_geom_angle_site_symmetry_1
_geom_angle_atom_site_label_2
_geom_angle_site_symmetry_2
_geom_angle_atom_site_label_3
_geom_angle_site_symmetry_3
_geom_angle
_geom_angle_publ_flag
H7 . N1 . H8 . 109.439 no
H7 . N1 . H9 . 108.806 no
H8 . N1 . H9 . 109.043 no
H7 . N1 . C1 . 110.140 no
H8 . N1 . C1 . 109.632 no
H9 . N1 . C1 . 109.759 no
H10 . N2 . H11 . 109.570 no
H10 . N2 . H12 . 109.076 no
H11 . N2 . H12 . 109.239 no
H10 . N2 . C3 . 109.821 no
H11 . N2 . C3 . 109.670 no
H12 . N2 . C3 . 109.447 no
H1 . C1 . H2 . 108.710 no
H1 . C1 . N1 . 109.668 no
H2 . C1 . N1 . 109.081 no
H1 . C1 . C2 . 109.875 no
H2 . C1 . C2 . 108.689 no
N1 . C1 . C2 . 110.8(11) yes
H3 . C2 . H4 . 109.035 no
H3 . C2 . C1 . 108.713 no
H4 . C2 . C1 . 109.668 no
H3 . C2 . C3 . 109.637 no
H4 . C2 . C3 . 110.250 no
C1 . C2 . C3 . 109.5(10) yes
H5 . C3 . H6 . 108.933 no
H5 . C3 . N2 . 109.226 no
H6 . C3 . N2 . 109.250 no
H5 . C3 . C2 . 109.215 no
H6 . C3 . C2 . 108.720 no
N2 . C3 . C2 . 111.5(11) yes
U1 . F1 . U1 2_846 138.1(3) yes
U2 . F2 . U2 2_857 138.7(3) yes
U1 2_756 O4 . S1 . 140.3(5) yes
U1 1_455 O5 . S1 . 142.7(5) yes
U2 . O9 . S2 . 142.6(6) yes
U2 2_757 O10 . S2 . 141.9(5) yes
U2 1_455 O11 . S2 . 143.8(5) yes
H13 . O13 . H14 . 108.613 no
U1 . O3 . S1 . 136.7(5) yes
F1 . U1 . F1 2_856 141.96(5) yes
F1 . U1 . O4 2_746 73.0(3) yes
F1 2_856 U1 . O4 2_746 143.9(3) yes
F1 . U1 . O5 1_655 70.7(2) yes
F1 2_856 U1 . O5 1_655 73.3(2) yes
O4 2_746 U1 . O5 1_655 142.8(3) yes
F1 . U1 . O1 . 88.5(3) yes
F1 2_856 U1 . O1 . 83.4(3) yes
O4 2_746 U1 . O1 . 90.4(3) yes
O5 1_655 U1 . O1 . 96.2(3) yes
F1 . U1 . O2 . 92.3(3) yes
F1 2_856 U1 . O2 . 96.3(3) yes
O4 2_746 U1 . O2 . 89.2(3) yes
O5 1_655 U1 . O2 . 84.7(3) yes
O1 . U1 . O2 . 178.9(4) yes
F1 . U1 . O3 . 145.2(3) yes
F1 2_856 U1 . O3 . 72.8(2) yes
O4 2_746 U1 . O3 . 72.4(3) yes
O5 1_655 U1 . O3 . 142.5(3) yes
O1 . U1 . O3 . 95.3(3) yes
O2 . U1 . O3 . 83.6(3) yes
F2 . U2 . F2 2_847 142.66(6) yes
F2 . U2 . O7 . 90.7(3) yes
F2 2_847 U2 . O7 . 91.2(3) yes
F2 . U2 . O8 . 89.9(4) yes
F2 2_847 U2 . O8 . 88.7(4) yes
O7 . U2 . O8 . 179.2(4) yes
F2 . U2 . O9 . 73.9(3) yes
F2 2_847 U2 . O9 . 143.4(3) yes
O7 . U2 . O9 . 87.2(3) yes
O8 . U2 . O9 . 92.5(4) yes
F2 . U2 . O10 2_747 147.4(3) yes
F2 2_847 U2 . O10 2_747 69.9(3) yes
O7 . U2 . O10 2_747 86.9(3) yes
O8 . U2 . O10 2_747 92.3(4) yes
O9 . U2 . O10 2_747 73.5(3) yes
F2 . U2 . O11 1_655 72.7(3) yes
F2 2_847 U2 . O11 1_655 70.1(3) yes
O7 . U2 . O11 1_655 88.2(3) yes
O8 . U2 . O11 1_655 92.4(4) yes
O9 . U2 . O11 1_655 146.2(3) yes
O10 2_747 U2 . O11 1_655 139.6(3) yes
O4 . S1 . O5 . 109.2(5) yes
O4 . S1 . O6 . 109.7(5) yes
O5 . S1 . O6 . 112.1(6) yes
O4 . S1 . O3 . 107.7(5) yes
O5 . S1 . O3 . 108.1(5) yes
O6 . S1 . O3 . 109.9(5) yes
O9 . S2 . O10 . 107.6(5) yes
O9 . S2 . O11 . 107.9(5) yes
O10 . S2 . O11 . 109.5(5) yes
O9 . S2 . O12 . 110.4(5) yes
O10 . S2 . O12 . 109.8(5) yes
O11 . S2 . O12 . 111.6(5) yes

loop_
_geom_bond_atom_site_label_1
_geom_bond_site_symmetry_1
_geom_bond_atom_site_label_2
_geom_bond_site_symmetry_2
_geom_bond_distance
_geom_bond_publ_flag
H1 . C1 . 0.997 no
H2 . C1 . 1.012 no
H3 . C2 . 1.006 no
H4 . C2 . 0.999 no
H5 . C3 . 1.001 no
H6 . C3 . 1.005 no
H7 . N1 . 1.002 no
H8 . N1 . 0.999 no
H9 . N1 . 1.007 no
H10 . N2 . 1.000 no
H11 . N2 . 0.998 no
H12 . N2 . 1.005 no
N1 . C1 . 1.502(18) yes
N2 . C3 . 1.495(17) yes
C1 . C2 . 1.548(19) yes
C2 . C3 . 1.49(2) yes
F1 . U1 . 2.329(6) yes
F1 . U1 2_846 2.329(6) yes
F2 . U2 . 2.314(6) yes
F2 . U2 2_857 2.321(6) yes
O4 . U1 2_756 2.350(8) yes
O4 . S1 . 1.481(8) yes
O5 . U1 1_455 2.373(8) yes
O5 . S1 . 1.489(7) yes
O6 . S1 . 1.444(9) yes
O7 . U2 . 1.782(8) yes
O8 . U2 . 1.76(1) yes
O9 . U2 . 2.353(8) yes
O9 . S2 . 1.488(8) yes
O10 . U2 2_757 2.383(8) yes
O10 . S2 . 1.481(8) yes
O11 . U2 1_455 2.367(8) yes
O11 . S2 . 1.505(8) yes
O12 . S2 . 1.455(9) yes
O13 . H13 . 1.004 no
O13 . H14 . 1.006 no
O1 . U1 . 1.787(7) yes
O2 . U1 . 1.797(7) yes
O3 . U1 . 2.393(7) yes
O3 . S1 . 1.478(8) yes
